data_2019806
loop_
_publ_author_name
'Smith, Graham'

_publ_section_title
;
 Low-dimensional coordination polymeric structures in alkali metal complex
 salts of the herbicide (2,4-dichlorophenoxy)acetic acid (2,4-D)
;
_journal_coeditor_code KY3071
_journal_issue 2
_journal_name_full 'Acta Crystallographica Section C'
_journal_page_first
;
;
_journal_paper_doi 10.1107/S205322961500056X
_journal_volume 71
_journal_year 2015
_chemical_formula_iupac '[Cs (C8 H5 Cl2 O3) 0.5(H2O)]'
_chemical_formula_moiety 'C8 H6 Cl2 Cs O3.5'
_chemical_formula_sum 'C8 H6 Cl2 Cs O3.5'
_chemical_formula_weight 361.94
_chemical_name_common 'caesium (2,4-dichlorophenoxy)acetate hemihydrate'
_chemical_name_systematic
Poly[\m-aqua-bis[\m~3~-2-(2,4-dichlorophenoxy)acetato-\k^5^<i>O</i>^1^:<i>O</i>^1'^:<i>O</i>^1'^,<i>O</i>^2^:<i>Cl</i>]-dicaesium(I)]
_space_group_IT_number 29
_symmetry_cell_setting orthorhombic
_symmetry_space_group_name_Hall 'P 2c -2ac'
_symmetry_space_group_name_H-M 'P c a 21'
_atom_sites_solution_hydrogens geom
_atom_sites_solution_primary direct
_atom_sites_solution_secondary difmap
_audit_creation_method SHELXL-97
_cell_angle_alpha 90.00
_cell_angle_beta 90.00
_cell_angle_gamma 90.00
_cell_formula_units_Z 8
_cell_length_a 8.9877(4)
_cell_length_b 7.3441(2)
_cell_length_c 32.8250(13)
_cell_measurement_reflns_used 5814
_cell_measurement_temperature 200.0(10)
_cell_measurement_theta_max 28.64
_cell_measurement_theta_min 3.57
_cell_volume 2166.67(14)
_computing_cell_refinement
;
CrysAlis PRO (Agilent, 2013)
;
_computing_data_collection
;
CrysAlis PRO (Agilent, 2013)
;
_computing_data_reduction
;
CrysAlis PRO (Agilent, 2013)
;
_computing_molecular_graphics
;
PLATON (Spek, 2009)
;
_computing_publication_material
;
PLATON (Spek, 2009)
;
_computing_structure_refinement
;
SHELXL97 (Sheldrick, 2008) within WinGX (Farrugia, 2012)
;
_computing_structure_solution
;
SIR92 (Altomare <i>et al.</i>, 1993)
;
_diffrn_ambient_temperature 200.0(10)
_diffrn_detector_area_resol_mean 16.077
_diffrn_measured_fraction_theta_full 0.998
_diffrn_measured_fraction_theta_max 0.921
_diffrn_measurement_device_type 'Oxford Diffraction Gemini-S CCD-detector'
_diffrn_measurement_method '\w scans'
_diffrn_radiation_monochromator graphite
_diffrn_radiation_source 'Enhance (Mo) X-ray source'
_diffrn_radiation_type MoK\a
_diffrn_radiation_wavelength 0.71073
_diffrn_reflns_av_R_equivalents 0.0346
_diffrn_reflns_av_sigmaI/netI 0.0366
_diffrn_reflns_limit_h_max 11
_diffrn_reflns_limit_h_min -9
_diffrn_reflns_limit_k_max 7
_diffrn_reflns_limit_k_min -9
_diffrn_reflns_limit_l_max 34
_diffrn_reflns_limit_l_min -43
_diffrn_reflns_number 15185
_diffrn_reflns_theta_full 26.00
_diffrn_reflns_theta_max 28.97
_diffrn_reflns_theta_min 3.58
_diffrn_standards_number 0
_exptl_absorpt_coefficient_mu 3.894
_exptl_absorpt_correction_T_max 0.980
_exptl_absorpt_correction_T_min 0.642
_exptl_absorpt_correction_type multi-scan
_exptl_absorpt_process_details
;
(CrysAlis PRO; Agilent, 2013)
;
_exptl_crystal_colour colourless
_exptl_crystal_density_diffrn 2.219
_exptl_crystal_density_method 'not measured'
_exptl_crystal_description plate
_exptl_crystal_F_000 1368
_exptl_crystal_size_max 0.30
_exptl_crystal_size_mid 0.22
_exptl_crystal_size_min 0.10
_refine_diff_density_max 0.547
_refine_diff_density_min -1.090
_refine_ls_extinction_method none
_refine_ls_goodness_of_fit_ref 1.140
_refine_ls_hydrogen_treatment mixed
_refine_ls_matrix_type full
_refine_ls_number_parameters 268
_refine_ls_number_reflns 4519
_refine_ls_number_restraints 4
_refine_ls_restrained_S_all 1.140
_refine_ls_R_factor_all 0.0326
_refine_ls_R_factor_gt 0.0293
_refine_ls_shift/su_max 0.001
_refine_ls_shift/su_mean 0.000
_refine_ls_structure_factor_coef Fsqd
_refine_ls_weighting_details 'calc w=1/[\s^2^(Fo^2^)+(0.0226P)^2^+0.4048P] where P=(Fo^2^+2Fc^2^)/3'
_refine_ls_weighting_scheme calc
_refine_ls_wR_factor_gt 0.0571
_refine_ls_wR_factor_ref 0.0586
_reflns_number_gt 4259
_reflns_number_total 4519
_reflns_threshold_expression I>2\s(I)
_cod_data_source_file ky3071sup1.cif
_cod_data_source_block III
_cod_depositor_comments
;

2019-10-29
Z value and formula fixed to values more according to usual
chemical conventions.                 miguel
;
_cod_original_formula_sum 'C16 H12 Cl4 Cs2 O7'
_cod_original_formula_weight 723.88
_cod_original_formula_moiety 'C16 H12 Cl4 Cs2 O7'
_cod_original_formula_iupac '[Cs2 (C8 H5 Cl2 O3)2 (H2O)]'
_cod_original_formula_units_Z 4
_cod_database_code 2019806
_cod_database_fobs_code 2019806

loop_
_symmetry_equiv_pos_as_xyz
'x, y, z'
'-x, -y, z+1/2'
'-x+1/2, y, z+1/2'
'x+1/2, -y, z'

loop_
_atom_site_aniso_label
_atom_site_aniso_U_11
_atom_site_aniso_U_22
_atom_site_aniso_U_33
_atom_site_aniso_U_12
_atom_site_aniso_U_13
_atom_site_aniso_U_23
Cs1 0.02410(10) 0.02020(10) 0.0260(2) 0.00050(10) -0.0033(2) -0.0002(2)
Cs2 0.02440(10) 0.02270(10) 0.0274(2) 0.00030(10) 0.0023(2) -0.0002(2)
Cl2A 0.0395(8) 0.0186(6) 0.0350(8) 0.0022(5) 0.0001(7) 0.0027(5)
Cl2B 0.0275(7) 0.0238(6) 0.0361(8) 0.0009(5) 0.0048(6) 0.0038(6)
Cl4A 0.0387(8) 0.0452(8) 0.0346(9) -0.0026(6) 0.0148(7) -0.0071(7)
Cl4B 0.0361(8) 0.0394(8) 0.0301(8) -0.0010(6) 0.0125(7) 0.0000(6)
O1W 0.025(2) 0.039(2) 0.037(3) 0.0017(17) -0.0004(18) 0.0044(19)
O11A 0.0242(18) 0.0202(17) 0.029(2) 0.0008(14) 0.0063(17) 0.0014(16)
O11B 0.0222(18) 0.0258(19) 0.028(2) -0.0028(15) 0.0035(17) -0.0120(17)
O13A 0.0262(17) 0.0255(17) 0.028(2) 0.0017(12) 0.002(2) 0.0048(19)
O13B 0.035(2) 0.031(2) 0.034(3) 0.0141(16) -0.010(2) -0.0022(19)
O14A 0.030(2) 0.0257(19) 0.033(2) 0.0068(15) 0.0058(17) 0.0000(16)
O14B 0.035(2) 0.029(2) 0.042(3) 0.0012(16) -0.006(2) -0.0134(19)
C1A 0.019(2) 0.026(3) 0.020(3) 0.0054(19) -0.006(2) 0.001(2)
C1B 0.018(2) 0.026(3) 0.023(3) 0.0014(19) -0.004(2) -0.008(2)
C2A 0.029(3) 0.020(2) 0.018(3) 0.000(2) -0.003(2) -0.001(2)
C2B 0.023(3) 0.023(2) 0.022(3) -0.0037(19) -0.002(2) -0.002(2)
C3A 0.024(3) 0.027(3) 0.022(3) 0.005(2) -0.002(2) -0.010(2)
C3B 0.024(3) 0.024(3) 0.026(3) 0.005(2) -0.002(2) -0.004(2)
C4A 0.029(3) 0.029(3) 0.021(3) -0.002(2) 0.000(3) -0.009(3)
C4B 0.021(3) 0.031(3) 0.022(3) 0.003(2) 0.002(2) 0.003(2)
C5A 0.027(3) 0.026(3) 0.025(3) 0.001(2) -0.001(2) -0.001(2)
C5B 0.032(3) 0.025(3) 0.028(3) -0.004(2) -0.009(3) 0.002(2)
C6A 0.023(3) 0.021(2) 0.026(3) 0.002(2) -0.003(2) -0.004(2)
C6B 0.029(3) 0.019(2) 0.033(3) 0.002(2) 0.001(2) -0.003(2)
C12A 0.021(3) 0.017(2) 0.020(3) 0.0005(19) -0.007(2) 0.001(2)
C12B 0.022(3) 0.022(3) 0.024(3) 0.006(2) 0.004(2) -0.006(2)
C13A 0.022(3) 0.016(2) 0.020(3) -0.0068(18) 0.002(2) -0.0020(19)
C13B 0.021(3) 0.028(3) 0.018(3) 0.003(2) 0.004(2) -0.004(2)

loop_
_atom_site_type_symbol
_atom_site_label
_atom_site_fract_x
_atom_site_fract_y
_atom_site_fract_z
_atom_site_U_iso_or_equiv
_atom_site_thermal_displace_type
_atom_site_calc_flag
_atom_site_refinement_flags
_atom_site_occupancy
Cs Cs1 0.39793(3) 0.87227(4) 0.619200(10) 0.02340(10) Uani d . 1.000
Cs Cs2 0.74246(3) 0.56521(4) 0.535800(10) 0.02480(10) Uani d . 1.000
Cl Cl2A 0.50500(16) 1.12366(16) 0.71033(5) 0.0310(4) Uani d . 1.000
Cl Cl2B 0.47449(15) 0.38099(16) 0.45046(5) 0.0291(4) Uani d . 1.000
Cl Cl4A 0.16789(17) 0.7733(2) 0.82087(5) 0.0395(5) Uani d . 1.000
Cl Cl4B 0.83358(16) 0.7247(2) 0.34450(5) 0.0352(5) Uani d . 1.000
O O1W 0.0857(4) 0.7401(6) 0.58531(14) 0.0337(14) Uani d D 1.000
O O11A 0.6309(4) 0.7720(5) 0.69486(12) 0.0245(11) Uani d . 1.000
O O11B 0.3286(4) 0.7283(5) 0.45830(12) 0.0253(11) Uani d . 1.000
O O13A 0.7332(3) 0.7689(4) 0.61976(13) 0.0266(10) Uani d . 1.000
O O13B 0.4738(4) 0.7928(5) 0.52898(13) 0.0333(14) Uani d . 1.000
O O14A 0.8847(4) 0.5357(5) 0.63378(12) 0.0296(11) Uani d . 1.000
O O14B 0.4191(4) 1.0892(5) 0.52555(14) 0.0353(14) Uani d . 1.000
C C1A 0.5314(5) 0.7619(7) 0.72640(16) 0.0217(16) Uani d . 1.000
C C1B 0.4481(5) 0.7399(7) 0.43267(17) 0.0223(16) Uani d . 1.000
C C2A 0.4591(6) 0.9254(7) 0.73655(17) 0.0223(16) Uani d . 1.000
C C2B 0.5247(6) 0.5771(7) 0.42413(17) 0.0227(16) Uani d . 1.000
C C3A 0.3483(6) 0.9292(7) 0.76539(17) 0.0243(17) Uani d . 1.000
C C3B 0.6411(6) 0.5713(7) 0.39706(18) 0.0247(17) Uani d . 1.000
C C4A 0.3125(6) 0.7725(7) 0.7852(2) 0.0263(17) Uani d . 1.000
C C4B 0.6854(6) 0.7317(8) 0.37813(18) 0.0247(17) Uani d . 1.000
C C5A 0.3880(6) 0.6110(7) 0.77779(18) 0.0260(17) Uani d . 1.000
C C5B 0.6145(6) 0.8924(7) 0.38618(18) 0.0283(17) Uani d . 1.000
C C6A 0.4983(5) 0.6079(7) 0.74849(17) 0.0233(16) Uani d . 1.000
C C6B 0.4955(6) 0.8964(7) 0.41329(18) 0.0270(16) Uani d . 1.000
C C12A 0.6962(6) 0.6087(6) 0.68103(16) 0.0193(16) Uani d . 1.000
C C12B 0.2939(6) 0.8921(7) 0.48090(17) 0.0227(17) Uani d . 1.000
C C13A 0.7779(5) 0.6436(6) 0.64165(16) 0.0193(16) Uani d . 1.000
C C13B 0.4066(5) 0.9283(7) 0.51428(17) 0.0223(17) Uani d . 1.000
H H3A 0.29760 1.03940 0.77140 0.0290 Uiso c R 1.000
H H3B 0.69040 0.45970 0.39140 0.0300 Uiso c R 1.000
H H5A 0.36420 0.50400 0.79270 0.0310 Uiso c R 1.000
H H5B 0.64650 1.00140 0.37330 0.0340 Uiso c R 1.000
H H6A 0.55170 0.49850 0.74350 0.0280 Uiso c R 1.000
H H6B 0.44620 1.00840 0.41850 0.0320 Uiso c R 1.000
H H11W 0.027(5) 0.663(7) 0.5969(18) 0.0510 Uiso d D 1.000
H H12A 0.61800 0.51570 0.67660 0.0230 Uiso c R 1.000
H H12B 0.19370 0.88000 0.49320 0.0280 Uiso c R 1.000
H H12W 0.022(5) 0.804(7) 0.5708(18) 0.0510 Uiso d D 1.000
H H13A 0.76630 0.56200 0.70180 0.0230 Uiso c R 1.000
H H13B 0.29180 0.99710 0.46200 0.0280 Uiso c R 1.000

loop_
_atom_type_symbol
_atom_type_description
_atom_type_scat_dispersion_real
_atom_type_scat_dispersion_imag
_atom_type_scat_source
C C 0.0033 0.0016 'International Tables Vol C Tables 4.2.6.8 and 6.1.1.4'
H H 0.0000 0.0000 'International Tables Vol C Tables 4.2.6.8 and 6.1.1.4'
O O 0.0106 0.0060 'International Tables Vol C Tables 4.2.6.8 and 6.1.1.4'
Cl Cl 0.1484 0.1585 'International Tables Vol C Tables 4.2.6.8 and 6.1.1.4'
Cs Cs -0.3680 2.1192 'International Tables Vol C Tables 4.2.6.8 and 6.1.1.4'

loop_
_geom_angle_atom_site_label_1
_geom_angle_atom_site_label_2
_geom_angle_atom_site_label_3
_geom_angle_site_symmetry_1
_geom_angle_site_symmetry_3
_geom_angle
_geom_angle_publ_flag
Cl2A Cs1 O1W . . 132.59(8) no
Cl2A Cs1 O11A . . 48.24(7) no
Cl2A Cs1 O13A . . 82.12(8) no
Cl2A Cs1 O13B . . 145.37(7) no
Cl2A Cs1 O14A . 4_465 112.39(8) no
Cl2A Cs1 O13A . 4_475 71.50(8) no
O1W Cs1 O11A . . 138.61(10) no
O1W Cs1 O13A . . 141.76(10) no
O1W Cs1 O13B . . 78.55(10) no
O1W Cs1 O14A . 4_465 73.66(11) no
O1W Cs1 O13A . 4_475 80.53(10) no
O11A Cs1 O13A . . 48.09(10) no
O11A Cs1 O13B . . 122.23(9) no
O11A Cs1 O14A . 4_465 71.88(10) no
O11A Cs1 O13A . 4_475 119.74(10) no
O13A Cs1 O13B . . 75.28(10) no
O13A Cs1 O14A . 4_465 78.23(9) no
O13A Cs1 O13A . 4_475 133.46(8) no
O13B Cs1 O14A . 4_465 88.47(10) no
O13A Cs1 O13B 4_475 . 106.15(11) no
O13A Cs1 O14A 4_475 4_465 147.15(9) no
O13A Cs2 O13B . . 76.96(10) no
Cl2B Cs2 O13A 4_565 . 131.48(6) no
O1W Cs2 O13A 4_565 . 82.68(10) no
O11B Cs2 O13A 4_565 . 163.58(8) no
O13A Cs2 O13B . 4_565 116.63(9) no
O13A Cs2 O14B . 4_575 73.16(10) no
Cl2B Cs2 O13B 4_565 . 111.23(8) no
O1W Cs2 O13B 4_565 . 94.45(10) no
O11B Cs2 O13B 4_565 . 119.10(10) no
O13B Cs2 O13B . 4_565 161.17(10) no
O13B Cs2 O14B . 4_575 86.87(10) no
Cl2B Cs2 O1W 4_565 4_565 140.09(8) no
Cl2B Cs2 O11B 4_565 4_565 49.02(7) no
Cl2B Cs2 O13B 4_565 4_565 70.59(7) no
Cl2B Cs2 O14B 4_565 4_575 60.24(9) no
O1W Cs2 O11B 4_565 4_565 92.11(10) no
O1W Cs2 O13B 4_565 4_565 75.56(10) no
O1W Cs2 O14B 4_565 4_575 154.88(12) no
O11B Cs2 O13B 4_565 4_565 46.97(10) no
O11B Cs2 O14B 4_565 4_575 109.17(10) no
O13B Cs2 O14B 4_565 4_575 109.01(9) no
Cs1 Cl2A C2A . . 85.38(19) no
Cs2 Cl2B C2B 4_465 . 117.19(19) no
Cs1 O1W Cs2 . 4_465 90.18(10) no
Cs1 O11A C1A . . 99.5(3) no
Cs1 O11A C12A . . 102.1(3) no
C1A O11A C12A . . 118.0(4) no
C1B O11B C12B . . 115.7(4) no
Cs2 O11B C1B 4_465 . 132.4(3) no
Cs2 O11B C12B 4_465 . 95.4(3) no
Cs1 O13A Cs2 . . 97.88(10) no
Cs1 O13A C13A . . 120.1(3) no
Cs1 O13A Cs1 . 4_575 105.19(9) no
Cs2 O13A C13A . . 98.5(3) no
Cs1 O13A Cs2 4_575 . 113.42(12) no
Cs1 O13A C13A 4_575 . 119.6(3) no
Cs1 O13B Cs2 . . 102.41(12) no
Cs1 O13B C13B . . 96.4(3) no
Cs1 O13B Cs2 . 4_465 86.99(10) no
Cs2 O13B C13B . . 150.5(3) no
Cs2 O13B Cs2 . 4_465 93.34(10) no
Cs2 O13B C13B 4_465 . 110.3(3) no
Cs1 O14A C13A 4_565 . 132.6(3) no
Cs2 O14B C13B 4_475 . 141.8(3) no
H11W O1W H12W . . 101(5) no
Cs1 O1W H11W . . 126(4) no
Cs1 O1W H12W . . 127(3) no
Cs2 O1W H11W 4_465 . 92(4) no
Cs2 O1W H12W 4_465 . 113(4) no
O11A C1A C2A . . 115.8(5) no
O11A C1A C6A . . 125.7(5) no
C2A C1A C6A . . 118.5(5) no
C2B C1B C6B . . 117.7(5) no
O11B C1B C2B . . 117.0(5) no
O11B C1B C6B . . 125.3(5) no
C1A C2A C3A . . 121.0(5) no
Cl2A C2A C3A . . 119.7(4) no
Cl2A C2A C1A . . 119.2(4) no
Cl2B C2B C1B . . 118.5(4) no
C1B C2B C3B . . 121.9(5) no
Cl2B C2B C3B . . 119.6(4) no
C2A C3A C4A . . 118.9(5) no
C2B C3B C4B . . 118.8(5) no
Cl4A C4A C5A . . 118.9(4) no
C3A C4A C5A . . 121.6(5) no
Cl4A C4A C3A . . 119.5(4) no
Cl4B C4B C3B . . 118.7(4) no
Cl4B C4B C5B . . 120.5(4) no
C3B C4B C5B . . 120.8(5) no
C4A C5A C6A . . 119.1(5) no
C4B C5B C6B . . 120.0(5) no
C1A C6A C5A . . 120.6(5) no
C1B C6B C5B . . 120.9(5) no
O11A C12A C13A . . 109.5(4) no
O11B C12B C13B . . 111.9(4) no
O13A C13A O14A . . 126.3(5) no
O13A C13A C12A . . 117.8(4) no
O14A C13A C12A . . 115.8(4) no
O13B C13B C12B . . 117.3(5) no
O14B C13B C12B . . 116.2(4) no
O13B C13B O14B . . 126.4(5) no
C2A C3A H3A . . 121.00 no
C4A C3A H3A . . 121.00 no
C2B C3B H3B . . 121.00 no
C4B C3B H3B . . 121.00 no
C4A C5A H5A . . 120.00 no
C6A C5A H5A . . 120.00 no
C4B C5B H5B . . 120.00 no
C6B C5B H5B . . 120.00 no
C1A C6A H6A . . 120.00 no
C5A C6A H6A . . 120.00 no
C1B C6B H6B . . 120.00 no
C5B C6B H6B . . 119.00 no
O11A C12A H12A . . 110.00 no
O11A C12A H13A . . 110.00 no
C13A C12A H12A . . 110.00 no
C13A C12A H13A . . 110.00 no
H12A C12A H13A . . 108.00 no
O11B C12B H12B . . 109.00 no
O11B C12B H13B . . 109.00 no
C13B C12B H12B . . 109.00 no
C13B C12B H13B . . 109.00 no
H12B C12B H13B . . 108.00 no

loop_
_geom_bond_atom_site_label_1
_geom_bond_atom_site_label_2
_geom_bond_site_symmetry_2
_geom_bond_distance
_geom_bond_publ_flag
Cs1 Cl2A . 3.6446(16) yes
Cs1 O1W . 3.171(4) yes
Cs1 O11A . 3.331(4) yes
Cs1 O13A . 3.108(3) yes
Cs1 O13B . 3.095(4) yes
Cs1 O14A 4_465 3.037(4) yes
Cs1 O13A 4_475 3.023(3) yes
Cs2 O13A . 3.137(4) yes
Cs2 O13B . 2.945(4) yes
Cs2 Cl2B 4_565 3.5146(16) yes
Cs2 O1W 4_565 3.107(4) yes
Cs2 O11B 4_565 3.423(4) yes
Cs2 O13B 4_565 3.360(4) yes
Cs2 O14B 4_575 3.013(4) yes
Cl2A C2A . 1.741(5) no
Cl2B C2B . 1.739(5) no
Cl4A C4A . 1.749(6) no
Cl4B C4B . 1.731(6) no
O11A C1A . 1.370(6) no
O11A C12A . 1.410(6) no
O11B C1B . 1.367(6) no
O11B C12B . 1.447(6) no
O13A C13A . 1.235(6) no
O13B C13B . 1.260(6) no
O14A C13A . 1.271(6) no
O14B C13B . 1.243(6) no
O1W H12W . 0.88(5) no
O1W H11W . 0.86(5) no
C1A C2A . 1.405(7) no
C1A C6A . 1.376(7) no
C1B C6B . 1.381(7) no
C1B C2B . 1.408(7) no
C2A C3A . 1.374(8) no
C2B C3B . 1.373(8) no
C3A C4A . 1.360(8) no
C3B C4B . 1.390(8) no
C4A C5A . 1.388(7) no
C4B C5B . 1.367(8) no
C5A C6A . 1.381(8) no
C5B C6B . 1.392(8) no
C12A C13A . 1.509(7) no
C12B C13B . 1.516(7) no
C3A H3A . 0.9500 no
C3B H3B . 0.9500 no
C5A H5A . 0.9500 no
C5B H5B . 0.9500 no
C6A H6A . 0.9500 no
C6B H6B . 0.9500 no
C12A H12A . 0.9900 no
C12A H13A . 0.9900 no
C12B H12B . 0.9900 no
C12B H13B . 0.9900 no

loop_
_geom_hbond_atom_site_label_D
_geom_hbond_atom_site_label_H
_geom_hbond_atom_site_label_A
_geom_hbond_site_symmetry_A
_geom_hbond_distance_DH
_geom_hbond_distance_HA
_geom_hbond_distance_DA
_geom_hbond_angle_DHA
_geom_hbond_publ_flag
O1W H11W O14A 1_455 0.86(5) 1.99(5) 2.837(6) 166(5) yes
O1W H12W O14B 4_475 0.88(5) 1.92(6) 2.768(6) 162(5) yes
C12A H12A O14A 4_465 0.99 2.55 3.372(6) 140 no

loop_
_geom_torsion_atom_site_label_1
_geom_torsion_atom_site_label_2
_geom_torsion_atom_site_label_3
_geom_torsion_atom_site_label_4
_geom_torsion_site_symmetry_1
_geom_torsion_site_symmetry_3
_geom_torsion_site_symmetry_4
_geom_torsion
_geom_torsion_publ_flag
O1W Cs1 Cl2A C2A . . . 71.1(2) no
O11A Cs1 Cl2A C2A . . . -52.0(2) no
O13A Cs1 Cl2A C2A . . . -90.67(19) no
O13B Cs1 Cl2A C2A . . . -140.0(2) no
O14A Cs1 Cl2A C2A 4_465 . . -16.9(2) no
O13A Cs1 Cl2A C2A 4_475 . . 128.2(2) no
Cl2A Cs1 O1W Cs2 . . 4_465 -156.08(5) no
O11A Cs1 O1W Cs2 . . 4_465 -85.06(16) no
O13A Cs1 O1W Cs2 . . 4_465 -6.2(2) no
O13B Cs1 O1W Cs2 . . 4_465 41.33(10) no
O14A Cs1 O1W Cs2 4_465 . 4_465 -50.45(10) no
O13A Cs1 O1W Cs2 4_475 . 4_465 150.08(12) no
Cl2A Cs1 O11A C1A . . . 65.0(3) no
Cl2A Cs1 O11A C12A . . . -173.5(3) no
O1W Cs1 O11A C1A . . . -46.0(3) no
O1W Cs1 O11A C12A . . . 75.5(3) no
O13A Cs1 O11A C1A . . . -171.3(3) no
O13A Cs1 O11A C12A . . . -49.8(3) no
O13B Cs1 O11A C1A . . . -157.1(3) no
O13B Cs1 O11A C12A . . . -35.7(3) no
O14A Cs1 O11A C1A 4_465 . . -81.0(3) no
O14A Cs1 O11A C12A 4_465 . . 40.5(3) no
O13A Cs1 O11A C1A 4_475 . . 65.2(3) no
O13A Cs1 O11A C12A 4_475 . . -173.3(3) no
Cl2A Cs1 O13A Cs2 . . . -173.28(8) no
Cl2A Cs1 O13A C13A . . . 82.1(4) no
Cl2A Cs1 O13A Cs1 . . 4_575 -56.33(10) no
O1W Cs1 O13A Cs2 . . . 28.6(2) no
O1W Cs1 O13A C13A . . . -76.0(4) no
O1W Cs1 O13A Cs1 . . 4_575 145.54(14) no
O11A Cs1 O13A Cs2 . . . 147.91(14) no
O11A Cs1 O13A C13A . . . 43.3(3) no
O11A Cs1 O13A Cs1 . . 4_575 -95.14(15) no
O13B Cs1 O13A Cs2 . . . -19.74(9) no
O13B Cs1 O13A C13A . . . -124.3(4) no
O13B Cs1 O13A Cs1 . . 4_575 97.22(13) no
O14A Cs1 O13A Cs2 4_465 . . 71.79(10) no
O14A Cs1 O13A C13A 4_465 . . -32.8(4) no
O14A Cs1 O13A Cs1 4_465 . 4_575 -171.26(14) no
O13A Cs1 O13A Cs2 4_475 . . -118.21(13) no
O13A Cs1 O13A C13A 4_475 . . 137.2(3) no
O13A Cs1 O13A Cs1 4_475 . 4_575 -1.3(2) no
Cl2A Cs1 O13B Cs2 . . . 72.35(16) no
Cl2A Cs1 O13B C13B . . . -84.8(3) no
Cl2A Cs1 O13B Cs2 . . 4_465 165.11(6) no
O1W Cs1 O13B Cs2 . . . -130.46(13) no
O1W Cs1 O13B C13B . . . 72.4(3) no
O1W Cs1 O13B Cs2 . . 4_465 -37.71(9) no
O11A Cs1 O13B Cs2 . . . 10.55(15) no
O11A Cs1 O13B C13B . . . -146.6(3) no
O11A Cs1 O13B Cs2 . . 4_465 103.30(10) no
O13A Cs1 O13B Cs2 . . . 21.40(9) no
O13A Cs1 O13B C13B . . . -135.8(3) no
O13A Cs1 O13B Cs2 . . 4_465 114.15(9) no
O14A Cs1 O13B Cs2 4_465 . . -56.83(11) no
O14A Cs1 O13B C13B 4_465 . . 146.0(3) no
O14A Cs1 O13B Cs2 4_465 . 4_465 35.93(9) no
O13A Cs1 O13B Cs2 4_475 . . 153.03(9) no
O13A Cs1 O13B C13B 4_475 . . -4.1(3) no
O13A Cs1 O13B Cs2 4_475 . 4_465 -114.21(8) no
Cl2A Cs1 O14A C13A . 4_465 4_465 97.7(4) no
O1W Cs1 O14A C13A . 4_465 4_465 -32.3(4) no
O11A Cs1 O14A C13A . 4_465 4_465 124.5(5) no
O13A Cs1 O14A C13A . 4_465 4_465 173.9(5) no
O13B Cs1 O14A C13A . 4_465 4_465 -110.8(4) no
Cl2A Cs1 O13A Cs1 . 4_475 4_475 -120.74(12) no
Cl2A Cs1 O13A Cs2 . 4_475 4_475 133.46(9) no
Cl2A Cs1 O13A C13A . 4_475 4_475 18.0(3) no
O1W Cs1 O13A Cs1 . 4_475 4_475 20.45(12) no
O1W Cs1 O13A Cs2 . 4_475 4_475 -85.35(12) no
O1W Cs1 O13A C13A . 4_475 4_475 159.2(4) no
O11A Cs1 O13A Cs1 . 4_475 4_475 -120.88(11) no
O11A Cs1 O13A Cs2 . 4_475 4_475 133.32(11) no
O11A Cs1 O13A C13A . 4_475 4_475 17.8(4) no
O13A Cs1 O13A Cs1 . 4_475 4_475 -179.65(11) no
O13A Cs1 O13A Cs2 . 4_475 4_475 74.55(17) no
O13A Cs1 O13A C13A . 4_475 4_475 -41.0(4) no
O13B Cs1 O13A Cs1 . 4_475 4_475 95.51(12) no
O13B Cs1 O13A Cs2 . 4_475 4_475 -10.29(12) no
O13B Cs1 O13A C13A . 4_475 4_475 -125.8(4) no
O13B Cs2 O13A Cs1 . . . 20.63(9) no
O13B Cs2 O13A C13A . . . 142.8(3) no
O13B Cs2 O13A Cs1 . . 4_575 -89.74(11) no
Cl2B Cs2 O13A Cs1 4_565 . . 127.57(6) no
Cl2B Cs2 O13A C13A 4_565 . . -110.3(3) no
Cl2B Cs2 O13A Cs1 4_565 . 4_575 17.20(14) no
O1W Cs2 O13A Cs1 4_565 . . -75.69(10) no
O1W Cs2 O13A C13A 4_565 . . 46.5(3) no
O1W Cs2 O13A Cs1 4_565 . 4_575 173.94(11) no
O13B Cs2 O13A Cs1 4_565 . . -145.47(9) no
O13B Cs2 O13A C13A 4_565 . . -23.3(3) no
O13B Cs2 O13A Cs1 4_565 . 4_575 104.16(11) no
O14B Cs2 O13A Cs1 4_575 . . 111.29(11) no
O14B Cs2 O13A C13A 4_575 . . -126.6(3) no
O14B Cs2 O13A Cs1 4_575 . 4_575 0.92(10) no
O13A Cs2 O13B Cs1 . . . -21.03(9) no
O13A Cs2 O13B C13B . . . 107.4(7) no
O13A Cs2 O13B Cs2 . . 4_465 -108.67(10) no
Cl2B Cs2 O13B Cs1 4_565 . . -150.78(7) no
Cl2B Cs2 O13B C13B 4_565 . . -22.4(7) no
Cl2B Cs2 O13B Cs2 4_565 . 4_465 121.58(7) no
O1W Cs2 O13B Cs1 4_565 . . 60.39(12) no
O1W Cs2 O13B C13B 4_565 . . -171.2(7) no
O1W Cs2 O13B Cs2 4_565 . 4_465 -27.25(12) no
O11B Cs2 O13B Cs1 4_565 . . 155.30(9) no
O11B Cs2 O13B C13B 4_565 . . -76.3(7) no
O11B Cs2 O13B Cs2 4_565 . 4_465 67.66(13) no
O14B Cs2 O13B Cs1 4_575 . . -94.46(12) no
O14B Cs2 O13B C13B 4_575 . . 34.0(7) no
O14B Cs2 O13B Cs2 4_575 . 4_465 177.89(12) no
O13A Cs2 Cl2B C2B . 4_565 4_565 143.5(2) no
O13B Cs2 Cl2B C2B . 4_565 4_565 -125.3(2) no
O13A Cs2 O1W Cs1 . 4_565 4_565 -81.98(10) no
O13B Cs2 O1W Cs1 . 4_565 4_565 -158.20(11) no
O13B Cs2 O11B C1B . 4_565 4_565 118.2(4) no
O13B Cs2 O11B C12B . 4_565 4_565 -109.4(3) no
O13A Cs2 O13B Cs1 . 4_565 4_565 34.79(11) no
O13A Cs2 O13B Cs2 . 4_565 4_565 -67.48(12) no
O13A Cs2 O13B C13B . 4_565 4_565 130.5(3) no
O13A Cs2 O14B C13B . 4_575 4_575 -93.3(6) no
O13B Cs2 O14B C13B . 4_575 4_575 -15.9(6) no
Cs1 Cl2A C2A C1A . . . 57.6(4) no
Cs1 Cl2A C2A C3A . . . -119.3(5) no
Cs2 Cl2B C2B C1B 4_465 . . -12.7(5) no
Cs2 Cl2B C2B C3B 4_465 . . 164.6(4) no
Cs1 O11A C1A C2A . . . -65.1(4) no
Cs1 O11A C1A C6A . . . 115.3(5) no
C12A O11A C1A C2A . . . -174.3(4) no
C12A O11A C1A C6A . . . 6.1(7) no
Cs1 O11A C12A C13A . . . 61.5(4) no
C1A O11A C12A C13A . . . 169.2(4) no
C12B O11B C1B C2B . . . 153.2(5) no
C12B O11B C1B C6B . . . -29.7(7) no
Cs2 O11B C1B C2B 4_465 . . 27.8(7) no
Cs2 O11B C1B C6B 4_465 . . -155.1(4) no
C1B O11B C12B C13B . . . -72.5(5) no
Cs2 O11B C12B C13B 4_465 . . 70.4(4) no
Cs1 O13A C13A O14A . . . 147.3(4) no
Cs1 O13A C13A C12A . . . -30.5(5) no
Cs2 O13A C13A O14A . . . 43.0(5) no
Cs2 O13A C13A C12A . . . -134.8(4) no
Cs1 O13A C13A O14A 4_575 . . -80.1(6) no
Cs1 O13A C13A C12A 4_575 . . 102.1(4) no
Cs1 O13B C13B O14B . . . 50.3(6) no
Cs1 O13B C13B C12B . . . -126.6(4) no
Cs2 O13B C13B O14B . . . -79.3(9) no
Cs2 O13B C13B C12B . . . 103.8(7) no
Cs2 O13B C13B O14B 4_465 . . 139.5(5) no
Cs2 O13B C13B C12B 4_465 . . -37.4(5) no
Cs1 O14A C13A O13A 4_565 . . -115.5(5) no
Cs1 O14A C13A C12A 4_565 . . 62.3(6) no
Cs2 O14B C13B O13B 4_475 . . -145.3(4) no
Cs2 O14B C13B C12B 4_475 . . 31.7(8) no
O11A C1A C2A Cl2A . . . -2.2(6) no
O11A C1A C2A C3A . . . 174.7(5) no
C6A C1A C2A Cl2A . . . 177.4(4) no
C6A C1A C2A C3A . . . -5.7(8) no
O11A C1A C6A C5A . . . -175.3(5) no
C2A C1A C6A C5A . . . 5.1(8) no
O11B C1B C2B Cl2B . . . -6.5(7) no
O11B C1B C2B C3B . . . 176.3(5) no
C6B C1B C2B Cl2B . . . 176.2(4) no
C6B C1B C2B C3B . . . -1.0(8) no
O11B C1B C6B C5B . . . -176.9(5) no
C2B C1B C6B C5B . . . 0.2(8) no
Cl2A C2A C3A C4A . . . 179.1(4) no
C1A C2A C3A C4A . . . 2.2(8) no
Cl2B C2B C3B C4B . . . -176.2(4) no
C1B C2B C3B C4B . . . 1.0(8) no
C2A C3A C4A Cl4A . . . -178.0(4) no
C2A C3A C4A C5A . . . 1.9(9) no
C2B C3B C4B Cl4B . . . 179.2(4) no
C2B C3B C4B C5B . . . -0.1(9) no
Cl4A C4A C5A C6A . . . 177.4(4) no
C3A C4A C5A C6A . . . -2.5(9) no
Cl4B C4B C5B C6B . . . -180.0(5) no
C3B C4B C5B C6B . . . -0.7(9) no
C4A C5A C6A C1A . . . -1.1(8) no
C4B C5B C6B C1B . . . 0.6(9) no
O11A C12A C13A O13A . . . -27.7(6) no
O11A C12A C13A O14A . . . 154.3(4) no
O11B C12B C13B O13B . . . -27.1(6) no
O11B C12B C13B O14B . . . 155.7(4) no
